data_4314671
loop_
_publ_author_name
'Paraskevi O. Lagaditis'
'Alexandre A. Mikhailine'
'Alan J. Lough'
'Robert H. Morris'

_publ_section_title
;
 Template Synthesis of Iron(II) Complexes Containing Tridentate P-N-S,
 P-N-P, P-N-N, and Tetradentate P-N-N-P Ligands
;
_journal_name_full 'Inorganic Chemistry'
_journal_page_first 1094
_journal_page_last 1102
_journal_paper_doi 10.1021/ic901945c
_journal_volume 49
_journal_year 2010
_chemical_formula_moiety 'C34 H60 Fe N4 P2, C24 H20 B, B F4'
_chemical_formula_sum 'C58 H80 B2 F4 Fe N4 P2'
_chemical_formula_weight 1048.67
_chemical_name_systematic
; 
 ? 
;
_space_group_IT_number 2
_symmetry_cell_setting triclinic
_symmetry_space_group_name_Hall '-P 1'
_symmetry_space_group_name_H-M 'P -1'
_atom_sites_solution_hydrogens geom
_atom_sites_solution_primary direct
_atom_sites_solution_secondary difmap
_audit_creation_method SHELXL-97
_cell_angle_alpha 96.505(2)
_cell_angle_beta 90.118(2)
_cell_angle_gamma 90.360(2)
_cell_formula_units_Z 2
_cell_length_a 11.2526(4)
_cell_length_b 15.1535(5)
_cell_length_c 16.1628(5)
_cell_measurement_reflns_used 9978
_cell_measurement_temperature 150(1)
_cell_measurement_theta_max 26.85
_cell_measurement_theta_min 2.66
_cell_volume 2738.21(16)
_computing_cell_refinement 'SAINT (Bruker, 2007)'
_computing_data_collection 'APEXII (Bruker, 2007)'
_computing_data_reduction SAINT
_computing_molecular_graphics 'SHELXTL (Sheldrick, 2008)'
_computing_publication_material SHELXTL
_computing_structure_refinement 'SHELXL-97 (Sheldrick, 2008)'
_computing_structure_solution 'SHELXS-97 (Sheldrick, 2008)'
_diffrn_ambient_temperature 150(1)
_diffrn_measured_fraction_theta_full 0.984
_diffrn_measured_fraction_theta_max 0.977
_diffrn_measurement_device_type 'Bruker Kappa ApexII'
_diffrn_measurement_method '\f and \w scans'
_diffrn_radiation_monochromator graphite
_diffrn_radiation_source 'fine-focus sealed tube'
_diffrn_radiation_type MoK\a
_diffrn_radiation_wavelength 0.71073
_diffrn_reflns_av_R_equivalents 0.0420
_diffrn_reflns_av_sigmaI/netI 0.0524
_diffrn_reflns_limit_h_max 14
_diffrn_reflns_limit_h_min -14
_diffrn_reflns_limit_k_max 18
_diffrn_reflns_limit_k_min -18
_diffrn_reflns_limit_l_max 20
_diffrn_reflns_limit_l_min -20
_diffrn_reflns_number 32837
_diffrn_reflns_theta_full 27.00
_diffrn_reflns_theta_max 27.00
_diffrn_reflns_theta_min 3.27
_diffrn_standards_number 0
_exptl_absorpt_coefficient_mu 0.389
_exptl_absorpt_correction_T_max 0.7455
_exptl_absorpt_correction_T_min 0.6221
_exptl_absorpt_correction_type multi-scan
_exptl_absorpt_process_details 'SADABS (Sheldrick, 1996)'
_exptl_crystal_colour orange
_exptl_crystal_density_diffrn 1.272
_exptl_crystal_density_meas ?
_exptl_crystal_density_method 'not measured'
_exptl_crystal_description block
_exptl_crystal_F_000 1116
_exptl_crystal_size_max 0.20
_exptl_crystal_size_mid 0.16
_exptl_crystal_size_min 0.09
_refine_diff_density_max 1.244
_refine_diff_density_min -0.480
_refine_diff_density_rms 0.075
_refine_ls_extinction_coef 0.0036(8)
_refine_ls_extinction_expression Fc^*^=kFc[1+0.001xFc^2^\l^3^/sin(2\q)]^-1/4^
_refine_ls_extinction_method SHELXL
_refine_ls_goodness_of_fit_ref 1.054
_refine_ls_hydrogen_treatment constr
_refine_ls_matrix_type full
_refine_ls_number_parameters 641
_refine_ls_number_reflns 11696
_refine_ls_number_restraints 0
_refine_ls_restrained_S_all 1.054
_refine_ls_R_factor_all 0.0677
_refine_ls_R_factor_gt 0.0497
_refine_ls_shift/su_max 0.000
_refine_ls_shift/su_mean 0.000
_refine_ls_structure_factor_coef Fsqd
_refine_ls_weighting_details 'calc w=1/[\s^2^(Fo^2^)+(0.0672P)^2^+1.7141P] where P=(Fo^2^+2Fc^2^)/3'
_refine_ls_weighting_scheme calc
_refine_ls_wR_factor_gt 0.1265
_refine_ls_wR_factor_ref 0.1377
_reflns_number_gt 9174
_reflns_number_total 11696
_reflns_threshold_expression >2\s(I)
_cod_data_source_file ic901945c_si_001_3.cif
_cod_data_source_block 6a
_cod_depositor_comments
;
The following automatic conversions were performed:

'_symmetry_cell_setting' value 'Triclinic' changed to 'triclinic'
according to the built-in table from CIF Core dictionary named
'cif_core.dic' version 2.4.1 from 2010-06-29.

Automatic conversion script
Id: cif_fix_values 1646 2011-03-28 12:23:43Z adriana 

The following automatic conversions were performed:

'_exptl_crystal_density_meas' value 'not measured' was changed to '?'
- the value is perceived as not measured.

Automatic conversion script
Id: cif_fix_values 3008 2015-01-20 13:52:24Z robertas 
;
_cod_database_code 4314671

loop_
_symmetry_equiv_pos_as_xyz
'x, y, z'
'-x, -y, -z'

loop_
_atom_site_label
_atom_site_type_symbol
_atom_site_fract_x
_atom_site_fract_y
_atom_site_fract_z
_atom_site_U_iso_or_equiv
_atom_site_adp_type
_atom_site_occupancy
_atom_site_symmetry_multiplicity
_atom_site_calc_flag
_atom_site_refinement_flags
_atom_site_disorder_assembly
_atom_site_disorder_group
Fe1 Fe 0.22849(3) 0.31441(2) 0.314028(19) 0.01712(10) Uani 1 1 d . . .
P1 P 0.35457(5) 0.20416(4) 0.26573(3) 0.01743(14) Uani 1 1 d . . .
P2 P 0.15149(5) 0.38761(4) 0.21081(4) 0.01923(14) Uani 1 1 d . . .
N1 N 0.26684(19) 0.27244(13) 0.42149(11) 0.0238(4) Uani 1 1 d . . .
N2 N 0.12768(19) 0.39846(13) 0.38333(13) 0.0265(5) Uani 1 1 d . . .
N3 N 0.35940(18) 0.39589(12) 0.33523(11) 0.0208(4) Uani 1 1 d . . .
N4 N 0.09036(17) 0.23749(12) 0.30475(11) 0.0201(4) Uani 1 1 d . . .
C1 C 0.4354(2) 0.19247(17) 0.36415(15) 0.0262(5) Uani 1 1 d . . .
H1A H 0.4577 0.1297 0.3665 0.031 Uiso 1 1 calc R . .
H1B H 0.5088 0.2291 0.3675 0.031 Uiso 1 1 calc R . .
C2 C 0.3544(2) 0.22304(16) 0.43473(14) 0.0265(5) Uani 1 1 d . . .
H2A H 0.3680 0.2058 0.4887 0.032 Uiso 1 1 calc R . .
C3 C 0.1866(3) 0.30764(17) 0.48877(15) 0.0316(6) Uani 1 1 d . . .
H3A H 0.2265 0.3083 0.5435 0.038 Uiso 1 1 calc R . .
H3B H 0.1142 0.2702 0.4888 0.038 Uiso 1 1 calc R . .
C4 C 0.1543(3) 0.40139(18) 0.47293(16) 0.0351(6) Uani 1 1 d . . .
H4A H 0.0841 0.4220 0.5064 0.042 Uiso 1 1 calc R . .
H4B H 0.2214 0.4426 0.4883 0.042 Uiso 1 1 calc R . .
C5 C 0.0396(2) 0.43865(17) 0.35609(17) 0.0324(6) Uani 1 1 d . . .
H5A H -0.0094 0.4753 0.3933 0.039 Uiso 1 1 calc R . .
C6 C 0.0142(2) 0.42745(17) 0.26520(17) 0.0299(6) Uani 1 1 d . . .
H6A H -0.0102 0.4848 0.2468 0.036 Uiso 1 1 calc R . .
H6B H -0.0510 0.3839 0.2524 0.036 Uiso 1 1 calc R . .
C7 C 0.4309(2) 0.44772(15) 0.35584(14) 0.0217(5) Uani 1 1 d . . .
C8 C 0.5197(2) 0.51638(18) 0.37881(18) 0.0334(6) Uani 1 1 d . . .
H8A H 0.5534 0.5366 0.3283 0.050 Uiso 1 1 calc R . .
H8B H 0.5830 0.4922 0.4112 0.050 Uiso 1 1 calc R . .
H8C H 0.4824 0.5666 0.4124 0.050 Uiso 1 1 calc R . .
C9 C 0.0050(2) 0.19700(16) 0.30790(14) 0.0230(5) Uani 1 1 d . . .
C10 C -0.1033(2) 0.1435(2) 0.31062(18) 0.0363(6) Uani 1 1 d . . .
H10A H -0.1297 0.1236 0.2537 0.054 Uiso 1 1 calc R . .
H10B H -0.1656 0.1793 0.3400 0.054 Uiso 1 1 calc R . .
H10C H -0.0869 0.0917 0.3399 0.054 Uiso 1 1 calc R . .
C11 C 0.4721(2) 0.2112(2) 0.18763(16) 0.0311(6) Uani 1 1 d . . .
H11A H 0.5156 0.1536 0.1838 0.037 Uiso 1 1 calc R . .
C12 C 0.4183(2) 0.21720(19) 0.10100(15) 0.0300(6) Uani 1 1 d . . .
H12A H 0.3611 0.1677 0.0877 0.036 Uiso 1 1 calc R . .
H12B H 0.3743 0.2736 0.1016 0.036 Uiso 1 1 calc R . .
C13 C 0.5143(3) 0.2129(2) 0.03344(18) 0.0450(8) Uani 1 1 d . . .
H13A H 0.5516 0.1535 0.0278 0.054 Uiso 1 1 calc R . .
H13B H 0.4774 0.2218 -0.0206 0.054 Uiso 1 1 calc R . .
C14 C 0.6076(3) 0.2830(2) 0.05520(19) 0.0497(8) Uani 1 1 d . . .
H14A H 0.5717 0.3424 0.0548 0.060 Uiso 1 1 calc R . .
H14B H 0.6709 0.2769 0.0125 0.060 Uiso 1 1 calc R . .
C15 C 0.6623(2) 0.2758(2) 0.14085(18) 0.0418(7) Uani 1 1 d . . .
H15A H 0.7214 0.3241 0.1542 0.050 Uiso 1 1 calc R . .
H15B H 0.7038 0.2183 0.1404 0.050 Uiso 1 1 calc R . .
C16 C 0.5637(3) 0.2826(2) 0.20787(19) 0.0384(7) Uani 1 1 d . . .
H16A H 0.5993 0.2767 0.2630 0.046 Uiso 1 1 calc R . .
H16B H 0.5256 0.3415 0.2106 0.046 Uiso 1 1 calc R . .
C21 C 0.2857(2) 0.09260(15) 0.23773(14) 0.0202(5) Uani 1 1 d . . .
H21A H 0.2164 0.1018 0.2009 0.024 Uiso 1 1 calc R . .
C22 C 0.3626(2) 0.02074(17) 0.18977(17) 0.0307(6) Uani 1 1 d . . .
H22A H 0.4291 0.0053 0.2255 0.037 Uiso 1 1 calc R . .
H22B H 0.3966 0.0437 0.1399 0.037 Uiso 1 1 calc R . .
C23 C 0.2872(3) -0.06260(17) 0.16313(17) 0.0359(6) Uani 1 1 d . . .
H23A H 0.2260 -0.0481 0.1228 0.043 Uiso 1 1 calc R . .
H23B H 0.3388 -0.1092 0.1347 0.043 Uiso 1 1 calc R . .
C24 C 0.2265(3) -0.09846(17) 0.23652(18) 0.0366(7) Uani 1 1 d . . .
H24A H 0.1722 -0.1477 0.2157 0.044 Uiso 1 1 calc R . .
H24B H 0.2872 -0.1224 0.2723 0.044 Uiso 1 1 calc R . .
C25 C 0.1564(3) -0.02637(17) 0.28782(17) 0.0325(6) Uani 1 1 d . . .
H25A H 0.1241 -0.0501 0.3378 0.039 Uiso 1 1 calc R . .
H25B H 0.0886 -0.0085 0.2545 0.039 Uiso 1 1 calc R . .
C26 C 0.2346(2) 0.05494(15) 0.31471(15) 0.0234(5) Uani 1 1 d . . .
H26A H 0.3003 0.0379 0.3503 0.028 Uiso 1 1 calc R . .
H26B H 0.1868 0.1010 0.3476 0.028 Uiso 1 1 calc R . .
C31 C 0.2178(2) 0.49216(15) 0.18251(14) 0.0217(5) Uani 1 1 d . . .
H31A H 0.1649 0.5116 0.1383 0.026 Uiso 1 1 calc R . .
C32 C 0.2229(2) 0.57091(15) 0.25157(16) 0.0273(5) Uani 1 1 d . . .
H32A H 0.1428 0.5814 0.2759 0.033 Uiso 1 1 calc R . .
H32B H 0.2773 0.5568 0.2964 0.033 Uiso 1 1 calc R . .
C33 C 0.2668(3) 0.65510(16) 0.21580(17) 0.0319(6) Uani 1 1 d . . .
H33A H 0.2061 0.6738 0.1770 0.038 Uiso 1 1 calc R . .
H33B H 0.2765 0.7036 0.2618 0.038 Uiso 1 1 calc R . .
C34 C 0.3846(3) 0.64091(17) 0.16981(17) 0.0341(6) Uani 1 1 d . . .
H34A H 0.4482 0.6320 0.2104 0.041 Uiso 1 1 calc R . .
H34B H 0.4046 0.6948 0.1431 0.041 Uiso 1 1 calc R . .
C35 C 0.3798(3) 0.56078(17) 0.10338(15) 0.0304(6) Uani 1 1 d . . .
H35A H 0.4594 0.5508 0.0781 0.036 Uiso 1 1 calc R . .
H35B H 0.3235 0.5725 0.0588 0.036 Uiso 1 1 calc R . .
C36 C 0.3401(2) 0.47785(16) 0.14208(14) 0.0235(5) Uani 1 1 d . . .
H36A H 0.3987 0.4644 0.1846 0.028 Uiso 1 1 calc R . .
H36B H 0.3365 0.4265 0.0984 0.028 Uiso 1 1 calc R . .
C41 C 0.1011(2) 0.33502(15) 0.10741(15) 0.0220(5) Uani 1 1 d . . .
H41A H 0.1708 0.3369 0.0693 0.026 Uiso 1 1 calc R . .
C42 C -0.0004(3) 0.38390(18) 0.06786(18) 0.0363(7) Uani 1 1 d . . .
H42A H -0.0733 0.3812 0.1017 0.044 Uiso 1 1 calc R . .
H42B H 0.0217 0.4472 0.0671 0.044 Uiso 1 1 calc R . .
C43 C -0.0248(3) 0.3415(2) -0.02129(19) 0.0427(7) Uani 1 1 d . . .
H43A H -0.0930 0.3716 -0.0445 0.051 Uiso 1 1 calc R . .
H43B H 0.0454 0.3501 -0.0563 0.051 Uiso 1 1 calc R . .
C44 C -0.0520(3) 0.2430(2) -0.02479(19) 0.0405(7) Uani 1 1 d . . .
H44A H -0.0597 0.2173 -0.0837 0.049 Uiso 1 1 calc R . .
H44B H -0.1288 0.2346 0.0031 0.049 Uiso 1 1 calc R . .
C45 C 0.0455(3) 0.19434(18) 0.01745(16) 0.0329(6) Uani 1 1 d . . .
H45A H 0.1199 0.1958 -0.0150 0.039 Uiso 1 1 calc R . .
H45B H 0.0219 0.1314 0.0184 0.039 Uiso 1 1 calc R . .
C46 C 0.0676(2) 0.23703(16) 0.10660(15) 0.0261(5) Uani 1 1 d . . .
H46A H -0.0050 0.2317 0.1402 0.031 Uiso 1 1 calc R . .
H46B H 0.1325 0.2054 0.1320 0.031 Uiso 1 1 calc R . .
F1 F -0.1322(2) 0.3574(2) 0.4739(2) 0.1185(13) Uani 1 1 d . . .
F2 F -0.2818(2) 0.27151(15) 0.42493(17) 0.0858(8) Uani 1 1 d . . .
F3 F -0.2356(2) 0.40014(19) 0.37068(14) 0.0842(8) Uani 1 1 d . . .
F4 F -0.3170(3) 0.40283(15) 0.49691(15) 0.0875(8) Uani 1 1 d . . .
B2 B -0.2444(3) 0.3572(2) 0.4392(2) 0.0308(7) Uani 1 1 d . . .
C51 C 0.8561(2) 0.81980(15) 0.33812(14) 0.0217(5) Uani 1 1 d . . .
C52 C 0.9595(2) 0.76896(17) 0.32596(15) 0.0268(5) Uani 1 1 d . . .
H52A H 0.9653 0.7279 0.2772 0.032 Uiso 1 1 calc R . .
C53 C 1.0542(2) 0.77583(18) 0.38211(16) 0.0316(6) Uani 1 1 d . . .
H53A H 1.1218 0.7390 0.3717 0.038 Uiso 1 1 calc R . .
C54 C 1.0501(2) 0.83626(18) 0.45315(16) 0.0314(6) Uani 1 1 d . . .
H54A H 1.1143 0.8413 0.4917 0.038 Uiso 1 1 calc R . .
C55 C 0.9509(2) 0.88902(17) 0.46694(15) 0.0296(6) Uani 1 1 d . . .
H55A H 0.9472 0.9313 0.5149 0.036 Uiso 1 1 calc R . .
C56 C 0.8563(2) 0.88048(16) 0.41080(15) 0.0259(5) Uani 1 1 d . . .
H56A H 0.7889 0.9173 0.4221 0.031 Uiso 1 1 calc R . .
C61 C 0.7582(2) 0.88506(15) 0.20527(14) 0.0244(5) Uani 1 1 d . . .
C62 C 0.6611(3) 0.91378(18) 0.16067(17) 0.0342(6) Uani 1 1 d . . .
H62A H 0.5841 0.8914 0.1707 0.041 Uiso 1 1 calc R . .
C63 C 0.6743(3) 0.9742(2) 0.10209(18) 0.0419(7) Uani 1 1 d . . .
H63A H 0.6065 0.9919 0.0731 0.050 Uiso 1 1 calc R . .
C64 C 0.7840(3) 1.00823(18) 0.08599(17) 0.0409(7) Uani 1 1 d . . .
H64A H 0.7924 1.0496 0.0464 0.049 Uiso 1 1 calc R . .
C65 C 0.8819(3) 0.98149(18) 0.12812(16) 0.0373(7) Uani 1 1 d . . .
H65A H 0.9585 1.0044 0.1176 0.045 Uiso 1 1 calc R . .
C66 C 0.8680(3) 0.92052(17) 0.18643(15) 0.0302(6) Uani 1 1 d . . .
H66A H 0.9366 0.9025 0.2144 0.036 Uiso 1 1 calc R . .
C71 C 0.7385(2) 0.71032(15) 0.21978(14) 0.0207(5) Uani 1 1 d . . .
C72 C 0.7119(2) 0.69502(17) 0.13486(15) 0.0267(5) Uani 1 1 d . . .
H72A H 0.7008 0.7447 0.1048 0.032 Uiso 1 1 calc R . .
C73 C 0.7010(3) 0.61060(19) 0.09243(16) 0.0356(6) Uani 1 1 d . . .
H73A H 0.6826 0.6038 0.0347 0.043 Uiso 1 1 calc R . .
C74 C 0.7167(2) 0.53610(18) 0.13344(17) 0.0332(6) Uani 1 1 d . . .
H74A H 0.7086 0.4782 0.1044 0.040 Uiso 1 1 calc R . .
C75 C 0.7444(2) 0.54736(16) 0.21711(16) 0.0273(5) Uani 1 1 d . . .
H75A H 0.7556 0.4971 0.2464 0.033 Uiso 1 1 calc R . .
C76 C 0.7558(2) 0.63301(16) 0.25854(15) 0.0264(5) Uani 1 1 d . . .
H76A H 0.7763 0.6393 0.3160 0.032 Uiso 1 1 calc R . .
C81 C 0.6188(2) 0.82837(16) 0.32471(14) 0.0221(5) Uani 1 1 d . . .
C82 C 0.5829(2) 0.91453(17) 0.35567(15) 0.0285(6) Uani 1 1 d . . .
H82A H 0.6278 0.9637 0.3409 0.034 Uiso 1 1 calc R . .
C83 C 0.4845(2) 0.93080(19) 0.40701(16) 0.0320(6) Uani 1 1 d . . .
H83A H 0.4645 0.9902 0.4271 0.038 Uiso 1 1 calc R . .
C84 C 0.4154(2) 0.8615(2) 0.42904(16) 0.0342(6) Uani 1 1 d . . .
H84A H 0.3491 0.8726 0.4649 0.041 Uiso 1 1 calc R . .
C85 C 0.4447(2) 0.77534(19) 0.39778(16) 0.0315(6) Uani 1 1 d . . .
H85A H 0.3970 0.7268 0.4106 0.038 Uiso 1 1 calc R . .
C86 C 0.5448(2) 0.76035(17) 0.34725(14) 0.0259(5) Uani 1 1 d . . .
H86A H 0.5638 0.7008 0.3271 0.031 Uiso 1 1 calc R . .
B1 B 0.7432(2) 0.81062(17) 0.27167(16) 0.0212(5) Uani 1 1 d . . .

loop_
_atom_site_aniso_label
_atom_site_aniso_U_11
_atom_site_aniso_U_22
_atom_site_aniso_U_33
_atom_site_aniso_U_23
_atom_site_aniso_U_13
_atom_site_aniso_U_12
Fe1 0.02057(18) 0.01464(17) 0.01576(17) 0.00010(12) 0.00300(12) -0.00301(12)
P1 0.0159(3) 0.0190(3) 0.0177(3) 0.0034(2) 0.0008(2) -0.0016(2)
P2 0.0193(3) 0.0156(3) 0.0228(3) 0.0022(2) 0.0023(2) 0.0012(2)
N1 0.0339(12) 0.0213(10) 0.0157(9) 0.0005(8) 0.0022(8) -0.0108(9)
N2 0.0346(12) 0.0173(10) 0.0263(10) -0.0034(8) 0.0118(9) -0.0051(9)
N3 0.0282(11) 0.0176(10) 0.0168(9) 0.0030(8) 0.0026(8) -0.0011(8)
N4 0.0235(11) 0.0175(10) 0.0187(9) 0.0001(8) 0.0040(8) 0.0021(8)
C1 0.0233(13) 0.0294(13) 0.0268(12) 0.0072(10) -0.0066(10) -0.0058(10)
C2 0.0344(14) 0.0280(13) 0.0179(11) 0.0061(10) -0.0047(10) -0.0100(11)
C3 0.0460(16) 0.0305(14) 0.0170(11) -0.0027(10) 0.0101(11) -0.0097(12)
C4 0.0505(18) 0.0298(14) 0.0226(12) -0.0070(11) 0.0126(12) -0.0064(12)
C5 0.0361(15) 0.0206(13) 0.0394(15) -0.0020(11) 0.0177(12) 0.0025(11)
C6 0.0234(13) 0.0255(13) 0.0410(15) 0.0036(11) 0.0100(11) 0.0057(10)
C7 0.0266(13) 0.0167(11) 0.0218(11) 0.0021(9) 0.0004(10) -0.0014(10)
C8 0.0293(14) 0.0272(14) 0.0436(15) 0.0038(12) -0.0045(12) -0.0098(11)
C9 0.0246(13) 0.0222(12) 0.0212(11) -0.0015(9) 0.0051(10) 0.0007(10)
C10 0.0263(14) 0.0425(16) 0.0378(15) -0.0051(13) 0.0078(12) -0.0121(12)
C11 0.0187(12) 0.0479(16) 0.0281(13) 0.0107(12) 0.0049(10) 0.0000(11)
C12 0.0208(12) 0.0431(16) 0.0277(13) 0.0104(12) 0.0040(10) 0.0015(11)
C13 0.0434(18) 0.060(2) 0.0338(15) 0.0121(14) 0.0097(13) 0.0050(15)
C14 0.0466(19) 0.064(2) 0.0405(17) 0.0162(16) 0.0133(14) -0.0116(16)
C15 0.0256(15) 0.0567(19) 0.0434(16) 0.0074(15) 0.0101(12) -0.0108(13)
C16 0.0350(16) 0.0369(16) 0.0440(16) 0.0084(13) 0.0035(13) -0.0034(12)
C21 0.0203(12) 0.0176(11) 0.0224(11) 0.0012(9) -0.0010(9) 0.0019(9)
C22 0.0355(15) 0.0246(13) 0.0314(13) 0.0001(11) 0.0037(11) 0.0083(11)
C23 0.0469(17) 0.0227(13) 0.0363(15) -0.0044(11) -0.0012(13) 0.0075(12)
C24 0.0505(18) 0.0182(13) 0.0402(15) 0.0008(11) -0.0128(13) -0.0042(12)
C25 0.0392(16) 0.0229(13) 0.0357(14) 0.0049(11) -0.0016(12) -0.0073(11)
C26 0.0254(13) 0.0182(11) 0.0270(12) 0.0043(10) 0.0011(10) -0.0017(9)
C31 0.0272(13) 0.0159(11) 0.0227(11) 0.0057(9) -0.0024(9) 0.0000(9)
C32 0.0344(14) 0.0163(12) 0.0309(13) 0.0014(10) 0.0014(11) 0.0024(10)
C33 0.0442(16) 0.0170(12) 0.0345(14) 0.0027(11) -0.0080(12) -0.0016(11)
C34 0.0459(17) 0.0242(13) 0.0328(14) 0.0071(11) -0.0060(12) -0.0140(12)
C35 0.0383(15) 0.0296(14) 0.0241(12) 0.0075(11) -0.0029(11) -0.0114(11)
C36 0.0273(13) 0.0227(12) 0.0206(11) 0.0025(10) -0.0009(10) -0.0027(10)
C41 0.0201(12) 0.0211(12) 0.0250(12) 0.0035(10) -0.0030(9) 0.0008(9)
C42 0.0338(15) 0.0294(14) 0.0458(16) 0.0052(12) -0.0158(13) 0.0037(11)
C43 0.0422(17) 0.0436(17) 0.0436(16) 0.0115(14) -0.0236(14) -0.0015(13)
C44 0.0377(16) 0.0437(17) 0.0390(16) 0.0010(13) -0.0155(13) -0.0066(13)
C45 0.0397(16) 0.0296(14) 0.0281(13) -0.0013(11) -0.0064(11) -0.0049(12)
C46 0.0291(13) 0.0229(12) 0.0261(12) 0.0029(10) -0.0027(10) -0.0030(10)
F1 0.0627(16) 0.157(3) 0.157(3) 0.114(2) -0.0389(17) -0.0365(17)
F2 0.0907(18) 0.0601(14) 0.0994(19) -0.0223(13) 0.0364(15) -0.0150(13)
F3 0.0569(14) 0.139(2) 0.0683(14) 0.0593(15) 0.0172(11) 0.0221(14)
F4 0.134(2) 0.0511(13) 0.0801(16) 0.0159(12) 0.0560(16) 0.0217(14)
B2 0.0288(16) 0.0232(15) 0.0415(17) 0.0077(13) 0.0106(13) 0.0061(12)
C51 0.0251(12) 0.0199(11) 0.0208(11) 0.0056(9) 0.0007(9) -0.0035(9)
C52 0.0286(13) 0.0287(13) 0.0230(12) 0.0031(10) -0.0002(10) -0.0031(10)
C53 0.0247(13) 0.0378(15) 0.0335(14) 0.0094(12) 0.0005(11) -0.0030(11)
C54 0.0290(14) 0.0397(15) 0.0266(13) 0.0099(11) -0.0061(11) -0.0129(12)
C55 0.0385(15) 0.0280(13) 0.0220(12) 0.0019(10) -0.0026(11) -0.0127(11)
C56 0.0314(14) 0.0222(12) 0.0240(12) 0.0028(10) -0.0010(10) -0.0038(10)
C61 0.0355(14) 0.0176(11) 0.0195(11) -0.0011(9) -0.0002(10) 0.0013(10)
C62 0.0362(15) 0.0359(15) 0.0324(14) 0.0110(12) 0.0051(12) 0.0100(12)
C63 0.0542(19) 0.0406(17) 0.0330(14) 0.0131(13) 0.0016(13) 0.0199(14)
C64 0.074(2) 0.0241(14) 0.0264(13) 0.0084(11) 0.0082(14) 0.0045(14)
C65 0.0564(19) 0.0275(14) 0.0277(13) 0.0023(11) 0.0017(13) -0.0141(13)
C66 0.0419(16) 0.0250(13) 0.0236(12) 0.0027(10) -0.0031(11) -0.0090(11)
C71 0.0181(11) 0.0231(12) 0.0203(11) -0.0006(9) 0.0016(9) -0.0004(9)
C72 0.0299(13) 0.0292(13) 0.0209(11) 0.0031(10) 0.0009(10) -0.0070(11)
C73 0.0458(17) 0.0397(16) 0.0195(12) -0.0042(11) 0.0009(11) -0.0120(13)
C74 0.0363(15) 0.0258(14) 0.0341(14) -0.0107(11) 0.0047(12) -0.0062(11)
C75 0.0264(13) 0.0213(12) 0.0341(13) 0.0027(10) -0.0004(11) 0.0028(10)
C76 0.0316(14) 0.0250(13) 0.0221(12) 0.0003(10) -0.0040(10) 0.0012(10)
C81 0.0248(12) 0.0235(12) 0.0175(11) 0.0000(9) -0.0043(9) 0.0005(10)
C82 0.0326(14) 0.0261(13) 0.0266(12) 0.0017(10) -0.0037(11) 0.0021(11)
C83 0.0359(15) 0.0329(14) 0.0260(13) -0.0022(11) -0.0045(11) 0.0133(12)
C84 0.0243(14) 0.0516(18) 0.0266(13) 0.0032(12) 0.0010(11) 0.0101(12)
C85 0.0246(13) 0.0420(16) 0.0280(13) 0.0044(12) -0.0010(11) -0.0051(11)
C86 0.0277(13) 0.0279(13) 0.0212(11) -0.0005(10) -0.0043(10) -0.0019(10)
B1 0.0241(14) 0.0192(13) 0.0204(12) 0.0024(10) 0.0005(10) 0.0001(10)

loop_
_atom_type_symbol
_atom_type_description
_atom_type_scat_dispersion_real
_atom_type_scat_dispersion_imag
_atom_type_scat_source
C C 0.0033 0.0016 'International Tables Vol C Tables 4.2.6.8 and 6.1.1.4'
H H 0.0000 0.0000 'International Tables Vol C Tables 4.2.6.8 and 6.1.1.4'
N N 0.0061 0.0033 'International Tables Vol C Tables 4.2.6.8 and 6.1.1.4'
B B 0.0013 0.0007 'International Tables Vol C Tables 4.2.6.8 and 6.1.1.4'
P P 0.1023 0.0942 'International Tables Vol C Tables 4.2.6.8 and 6.1.1.4'
Fe Fe 0.3463 0.8444 'International Tables Vol C Tables 4.2.6.8 and 6.1.1.4'
F F 0.0171 0.0103 'International Tables Vol C Tables 4.2.6.8 and 6.1.1.4'

loop_
_geom_angle_atom_site_label_1
_geom_angle_atom_site_label_2
_geom_angle_atom_site_label_3
_geom_angle
_geom_angle_site_symmetry_1
_geom_angle_site_symmetry_3
_geom_angle_publ_flag
N3 Fe1 N4 173.65(8) . . ?
N3 Fe1 N1 86.59(8) . . ?
N4 Fe1 N1 89.53(8) . . ?
N3 Fe1 N2 88.88(8) . . ?
N4 Fe1 N2 85.66(8) . . ?
N1 Fe1 N2 82.99(9) . . ?
N3 Fe1 P1 90.79(6) . . ?
N4 Fe1 P1 93.66(6) . . ?
N1 Fe1 P1 82.30(6) . . ?
N2 Fe1 P1 165.28(7) . . ?
N3 Fe1 P2 93.75(6) . . ?
N4 Fe1 P2 88.68(6) . . ?
N1 Fe1 P2 164.76(7) . . ?
N2 Fe1 P2 81.78(6) . . ?
P1 Fe1 P2 112.92(2) . . ?
C11 P1 C1 104.73(11) . . ?
C11 P1 C21 104.47(12) . . ?
C1 P1 C21 103.67(11) . . ?
C11 P1 Fe1 126.27(9) . . ?
C1 P1 Fe1 98.71(9) . . ?
C21 P1 Fe1 115.94(8) . . ?
C6 P2 C31 102.05(11) . . ?
C6 P2 C41 105.06(12) . . ?
C31 P2 C41 100.93(10) . . ?
C6 P2 Fe1 97.58(9) . . ?
C31 P2 Fe1 122.03(8) . . ?
C41 P2 Fe1 125.44(7) . . ?
C2 N1 C3 121.8(2) . . ?
C2 N1 Fe1 125.10(17) . . ?
C3 N1 Fe1 113.04(16) . . ?
C5 N2 C4 122.4(2) . . ?
C5 N2 Fe1 124.29(18) . . ?
C4 N2 Fe1 112.84(17) . . ?
C7 N3 Fe1 172.4(2) . . ?
C9 N4 Fe1 172.12(19) . . ?
C2 C1 P1 107.59(17) . . ?
N1 C2 C1 119.0(2) . . ?
N1 C3 C4 107.13(19) . . ?
N2 C4 C3 106.9(2) . . ?
N2 C5 C6 119.0(2) . . ?
C5 C6 P2 107.80(18) . . ?
N3 C7 C8 177.1(2) . . ?
N4 C9 C10 178.7(3) . . ?
C16 C11 C12 110.6(2) . . ?
C16 C11 P1 116.0(2) . . ?
C12 C11 P1 110.87(17) . . ?
C13 C12 C11 111.7(2) . . ?
C14 C13 C12 110.6(3) . . ?
C13 C14 C15 111.7(2) . . ?
C14 C15 C16 109.8(2) . . ?
C11 C16 C15 110.4(2) . . ?
C22 C21 C26 108.30(19) . . ?
C22 C21 P1 117.48(17) . . ?
C26 C21 P1 111.48(16) . . ?
C21 C22 C23 110.1(2) . . ?
C24 C23 C22 112.4(2) . . ?
C25 C24 C23 111.2(2) . . ?
C24 C25 C26 111.2(2) . . ?
C25 C26 C21 110.1(2) . . ?
C36 C31 C32 110.0(2) . . ?
C36 C31 P2 112.35(16) . . ?
C32 C31 P2 116.61(16) . . ?
C33 C32 C31 110.2(2) . . ?
C34 C33 C32 112.5(2) . . ?
C33 C34 C35 112.0(2) . . ?
C34 C35 C36 110.2(2) . . ?
C35 C36 C31 110.5(2) . . ?
C46 C41 C42 109.2(2) . . ?
C46 C41 P2 113.46(16) . . ?
C42 C41 P2 114.82(18) . . ?
C43 C42 C41 110.5(2) . . ?
C44 C43 C42 112.1(2) . . ?
C43 C44 C45 111.4(2) . . ?
C44 C45 C46 111.1(2) . . ?
C41 C46 C45 110.7(2) . . ?
F3 B2 F2 115.0(3) . . ?
F3 B2 F4 110.4(2) . . ?
F2 B2 F4 109.4(3) . . ?
F3 B2 F1 106.8(3) . . ?
F2 B2 F1 107.8(3) . . ?
F4 B2 F1 107.1(3) . . ?
C52 C51 C56 114.6(2) . . ?
C52 C51 B1 122.9(2) . . ?
C56 C51 B1 122.5(2) . . ?
C53 C52 C51 123.1(2) . . ?
C54 C53 C52 120.2(3) . . ?
C55 C54 C53 118.8(2) . . ?
C54 C55 C56 120.3(2) . . ?
C55 C56 C51 123.0(2) . . ?
C66 C61 C62 115.3(2) . . ?
C66 C61 B1 122.6(2) . . ?
C62 C61 B1 122.0(2) . . ?
C63 C62 C61 122.1(3) . . ?
C64 C63 C62 120.7(3) . . ?
C63 C64 C65 119.1(2) . . ?
C64 C65 C66 119.8(3) . . ?
C61 C66 C65 122.9(3) . . ?
C72 C71 C76 114.5(2) . . ?
C72 C71 B1 123.0(2) . . ?
C76 C71 B1 122.4(2) . . ?
C73 C72 C71 123.0(2) . . ?
C74 C73 C72 120.6(2) . . ?
C75 C74 C73 118.8(2) . . ?
C74 C75 C76 119.6(2) . . ?
C75 C76 C71 123.4(2) . . ?
C86 C81 C82 114.5(2) . . ?
C86 C81 B1 123.7(2) . . ?
C82 C81 B1 121.6(2) . . ?
C83 C82 C81 122.8(2) . . ?
C84 C83 C82 120.7(3) . . ?
C83 C84 C85 118.7(3) . . ?
C84 C85 C86 119.6(3) . . ?
C85 C86 C81 123.6(2) . . ?
C81 B1 C61 109.81(19) . . ?
C81 B1 C71 109.24(19) . . ?
C61 B1 C71 109.25(19) . . ?
C81 B1 C51 108.47(18) . . ?
C61 B1 C51 109.39(19) . . ?
C71 B1 C51 110.67(19) . . ?

loop_
_geom_bond_atom_site_label_1
_geom_bond_atom_site_label_2
_geom_bond_distance
_geom_bond_site_symmetry_2
_geom_bond_publ_flag
Fe1 N3 1.921(2) . ?
Fe1 N4 1.932(2) . ?
Fe1 N1 1.9643(19) . ?
Fe1 N2 1.966(2) . ?
Fe1 P1 2.2699(7) . ?
Fe1 P2 2.2781(6) . ?
P1 C11 1.841(3) . ?
P1 C1 1.857(2) . ?
P1 C21 1.863(2) . ?
P2 C6 1.849(3) . ?
P2 C31 1.851(2) . ?
P2 C41 1.854(2) . ?
N1 C2 1.273(3) . ?
N1 C3 1.470(3) . ?
N2 C5 1.271(3) . ?
N2 C4 1.474(3) . ?
N3 C7 1.143(3) . ?
N4 C9 1.141(3) . ?
C1 C2 1.496(4) . ?
C3 C4 1.518(4) . ?
C5 C6 1.486(4) . ?
C7 C8 1.455(3) . ?
C9 C10 1.462(3) . ?
C11 C16 1.498(4) . ?
C11 C12 1.537(3) . ?
C12 C13 1.534(4) . ?
C13 C14 1.502(4) . ?
C14 C15 1.529(4) . ?
C15 C16 1.548(4) . ?
C21 C22 1.536(3) . ?
C21 C26 1.538(3) . ?
C22 C23 1.537(4) . ?
C23 C24 1.521(4) . ?
C24 C25 1.520(4) . ?
C25 C26 1.531(3) . ?
C31 C36 1.531(3) . ?
C31 C32 1.540(3) . ?
C32 C33 1.538(3) . ?
C33 C34 1.525(4) . ?
C34 C35 1.528(4) . ?
C35 C36 1.531(3) . ?
C41 C46 1.528(3) . ?
C41 C42 1.542(3) . ?
C42 C43 1.533(4) . ?
C43 C44 1.516(4) . ?
C44 C45 1.528(4) . ?
C45 C46 1.530(3) . ?
F1 B2 1.380(4) . ?
F2 B2 1.357(4) . ?
F3 B2 1.350(4) . ?
F4 B2 1.371(4) . ?
C51 C52 1.402(4) . ?
C51 C56 1.407(3) . ?
C51 B1 1.657(3) . ?
C52 C53 1.394(3) . ?
C53 C54 1.386(4) . ?
C54 C55 1.380(4) . ?
C55 C56 1.393(3) . ?
C61 C66 1.393(4) . ?
C61 C62 1.405(4) . ?
C61 B1 1.651(3) . ?
C62 C63 1.397(4) . ?
C63 C64 1.371(5) . ?
C64 C65 1.381(4) . ?
C65 C66 1.401(3) . ?
C71 C72 1.398(3) . ?
C71 C76 1.404(3) . ?
C71 B1 1.651(4) . ?
C72 C73 1.386(4) . ?
C73 C74 1.384(4) . ?
C74 C75 1.378(4) . ?
C75 C76 1.396(3) . ?
C81 C86 1.401(3) . ?
C81 C82 1.406(3) . ?
C81 B1 1.650(4) . ?
C82 C83 1.392(4) . ?
C83 C84 1.382(4) . ?
C84 C85 1.387(4) . ?
C85 C86 1.398(4) . ?
